data_4348672
loop_
_publ_author_name
'Al-Balushi, Rayya A'
'Haque, Ashanul'
'Jayapal, Maharaja'
'Al-Suti, Mohammed K'
'Husband, John'
'Khan, Muhammad S.'
'Skelton, Jonathan M.'
'Molloy, Kieran C.'
'Raithby, Paul R.'

_publ_section_title
;
 Impact of the Alkyne Substitution Pattern and Metalation on the
 Photoisomerization of Azobenzene-Based Platinum(II) Diynes and Polyynes.
;
_journal_issue 21
_journal_name_full 'Inorganic chemistry'
_journal_page_first 10955
_journal_page_last 10967
_journal_paper_doi 10.1021/acs.inorgchem.6b01509
_journal_volume 55
_journal_year 2016
_chemical_formula_moiety 'C52 H78 N2 P4 Pt2'
_chemical_formula_sum 'C52 H78 N2 P4 Pt2'
_chemical_formula_weight 1245.22
_space_group_crystal_system triclinic
_space_group_IT_number 2
_space_group_name_Hall '-P 1'
_space_group_name_H-M_alt 'P -1'
_atom_sites_solution_hydrogens geom
_atom_sites_solution_primary direct
_atom_sites_solution_secondary difmap
_audit_conform_dict_location ftp://ftp.iucr.org/pub/cif_core.dic
_audit_conform_dict_name cif_core.dic
_audit_conform_dict_version 2.4
_audit_creation_date 2011-12-20T18:04:47-00:00
_audit_creation_method 'WinGX routine CIF_UPDATE'
_cell_angle_alpha 92.353(3)
_cell_angle_beta 93.954(3)
_cell_angle_gamma 94.633(3)
_cell_formula_units_Z 1
_cell_length_a 8.9899(3)
_cell_length_b 9.6169(3)
_cell_length_c 15.8333(7)
_cell_measurement_reflns_used 8700
_cell_measurement_temperature 250(2)
_cell_measurement_theta_max 30.4383
_cell_measurement_theta_min 2.9786
_cell_volume 1359.65(9)
_computing_structure_refinement 'SHELXL-97 (Sheldrick, 1997)'
_computing_structure_solution 'SHELXS-97 (Sheldrick, 1990)'
_diffrn_ambient_temperature 250(2)
_diffrn_detector_area_resol_mean 10.3795
_diffrn_measured_fraction_theta_full 0.99
_diffrn_measured_fraction_theta_max 0.935
_diffrn_measurement_device_type 'Xcalibur, Atlas, Gemini ultra'
_diffrn_measurement_method '\w scans'
_diffrn_radiation_monochromator graphite
_diffrn_radiation_type MoK\a
_diffrn_radiation_wavelength 0.71073
_diffrn_reflns_av_R_equivalents 0.0363
_diffrn_reflns_av_unetI/netI 0.0433
_diffrn_reflns_Laue_measured_fraction_full 0.99
_diffrn_reflns_Laue_measured_fraction_max 0.935
_diffrn_reflns_limit_h_max 12
_diffrn_reflns_limit_h_min -12
_diffrn_reflns_limit_k_max 13
_diffrn_reflns_limit_k_min -13
_diffrn_reflns_limit_l_max 22
_diffrn_reflns_limit_l_min -22
_diffrn_reflns_number 23252
_diffrn_reflns_point_group_measured_fraction_full 0.99
_diffrn_reflns_point_group_measured_fraction_max 0.935
_diffrn_reflns_theta_full 25.0
_diffrn_reflns_theta_max 30.51
_diffrn_reflns_theta_min 2.98
_exptl_absorpt_coefficient_mu 5.29
_exptl_absorpt_correction_T_max 0.791
_exptl_absorpt_correction_T_min 0.308
_exptl_absorpt_correction_type multi-scan
_exptl_absorpt_process_details
;
CrysAlisPro, Agilent Technologies,
Version 1.171.35.11 (release 16-05-2011 CrysAlis171 .NET)
(compiled May 16 2011,17:55:39)
Analytical numeric absorption correction using a multifaceted crystal
			model based on expressions derived by R.C. Clark & J.S. Reid.
(Clark, R. C. & Reid, J. S. (1995). Acta Cryst. A51, 887-897)
;
_exptl_crystal_colour orange
_exptl_crystal_density_diffrn 1.521
_exptl_crystal_density_method 'not measured'
_exptl_crystal_description plate
_exptl_crystal_F_000 620
_exptl_crystal_size_max 0.3393
_exptl_crystal_size_mid 0.1903
_exptl_crystal_size_min 0.0443
_refine_diff_density_max 1.736
_refine_diff_density_min -1.754
_refine_diff_density_rms 0.119
_refine_ls_extinction_method none
_refine_ls_goodness_of_fit_ref 1.042
_refine_ls_hydrogen_treatment constr
_refine_ls_matrix_type full
_refine_ls_number_parameters 334
_refine_ls_number_reflns 8278
_refine_ls_number_restraints 51
_refine_ls_restrained_S_all 1.039
_refine_ls_R_factor_all 0.0545
_refine_ls_R_factor_gt 0.0397
_refine_ls_shift/su_max 0.001
_refine_ls_shift/su_mean 0
_refine_ls_structure_factor_coef Fsqd
_refine_ls_weighting_details 'calc w=1/[\s^2^(Fo^2^)+(0.0379P)^2^+1.1281P] where P=(Fo^2^+2Fc^2^)/3'
_refine_ls_weighting_scheme calc
_refine_ls_wR_factor_gt 0.0809
_refine_ls_wR_factor_ref 0.0879
_reflns_number_gt 6846
_reflns_number_total 8278
_reflns_threshold_expression >2sigma(I)
_cod_data_source_file ic6b01509_si_003.cif
_cod_data_source_block 136
_cod_database_code 4348672
_olex2_refinement_description
;
1. Others
 Fixed Uiso: H4(0.053) H5(0.052) H7(0.058) H8(0.057) H10(0.076) H11(0.088)
 H12(0.077) H13(0.068) H14(0.056) H15A(0.117) H15B(0.117) H16A(0.183)
 H16B(0.183) H16C(0.183) H17A(0.111) H17B(0.111) H18A(0.168) H18B(0.168)
 H18C(0.168) H19A(0.162) H19B(0.162) H20A(0.268) H20B(0.268) H20C(0.268)
 H21A(0.097) H21B(0.097) H21C(0.097) H21D(0.097) H22A(0.153) H22B(0.153)
 H22C(0.153) H22D(0.135) H22E(0.135) H22F(0.135) H23A(0.128) H23B(0.128)
 H23C(0.125) H23D(0.125) H24A(0.249) H24B(0.249) H24C(0.249) H24D(0.238)
 H24E(0.238) H24F(0.238) H25A(0.098) H25B(0.098) H25C(0.098) H25D(0.098)
 H26A(0.155) H26B(0.155) H26C(0.155) H26D(0.129) H26E(0.129) H26F(0.129)
 Fixed X: H4(0.825) H5(0.971) H7(0.7493) H8(0.6084) H10(0.3987) H11(0.2622)
 H12(0.0622) H13(0.0015) H14(0.1375) H15A(0.7909) H15B(0.8105) H16A(0.6842)
 H16B(0.792) H16C(0.6203) H17A(0.5961) H17B(0.4511) H18A(0.3209) H18B(0.4047)
 H18C(0.4671) H19A(0.6076) H19B(0.756) H20A(0.8212) H20B(0.8054) H20C(0.6773)
 H21A(0.0497) H21B(0.1573) H21C(0.0807) H21D(0.2179) H22A(0.0701) H22B(-0.0462)
 H22C(-0.0585) H22D(0.126) H22E(0.0045) H22F(-0.0108) H23A(0.444) H23B(0.317)
 H23C(0.3899) H23D(0.2553) H24A(0.4185) H24B(0.5371) H24C(0.5471) H24D(0.4813)
 H24E(0.5304) H24F(0.395) H25A(0.1397) H25B(0.2535) H25C(0.0605) H25D(0.0276)
 H26A(0.0832) H26B(0.0206) H26C(-0.0333) H26D(0.1861) H26E(0.0713) H26F(0.2369)
 Fixed Y: H4(0.7465) H5(0.9078) H7(0.7758) H8(0.6097) H10(0.225) H11(0.0669)
 H12(-0.0724) H13(-0.0488) H14(0.1095) H15A(0.2917) H15B(0.1306) H16A(0.1189)
 H16B(0.2579) H16C(0.2657) H17A(-0.0748) H17B(-0.0447) H18A(-0.0182) H18B(-
 0.1555) H18C(-0.0146) H19A(0.0982) H19B(0.0696) H20A(0.3011) H20B(0.2371)
 H20C(0.323) H21A(0.3814) H21B(0.4341) H21C(0.3881) H21D(0.4452) H22A(0.6649)
 H22B(0.5531) H22C(0.5868) H22D(0.6665) H22E(0.5519) H22F(0.6112) H23A(0.69)
 H23B(0.7274) H23C(0.7164) H23D(0.7382) H24A(0.5903) H24B(0.7112) H24C(0.5566)
 H24D(0.7854) H24E(0.6353) H24F(0.6505) H25A(0.6637) H25B(0.59) H25C(0.4126)
 H25D(0.5612) H26A(0.384) H26B(0.5102) H26C(0.4755) H26D(0.6719) H26E(0.5655)
 H26F(0.5267)
 Fixed Z: H4(0.214) H5(0.1443) H7(-0.0779) H8(-0.0095) H10(0.4298) H11(0.5055)
 H12(0.4389) H13(0.2964) H14(0.2204) H15A(0.1975) H15B(0.184) H16A(0.0546)
 H16B(0.056) H16C(0.0706) H17A(0.2163) H17B(0.2624) H18A(0.139) H18B(0.1268)
 H18C(0.0885) H19A(0.3819) H19B(0.3383) H20A(0.3459) H20B(0.4358) H20C(0.3956)
 H21A(0.3225) H21B(0.4022) H21C(0.3541) H21D(0.4166) H22A(0.3801) H22B(0.4152)
 H22C(0.3181) H22D(0.4222) H22E(0.4497) H22F(0.3579) H23A(0.2799) H23B(0.3393)
 H23C(0.2574) H23D(0.3149) H24A(0.4433) H24B(0.4204) H24C(0.3839) H24D(0.3981)
 H24E(0.3736) H24F(0.4313) H25A(0.1977) H25B(0.1422) H25C(0.1818) H25D(0.2194)
 H26A(0.1352) H26B(0.0866) H26C(0.1771) H26D(0.1283) H26E(0.073) H26F(0.0953)
;

loop_
_space_group_symop_id
_space_group_symop_operation_xyz
1 'x, y, z'
2 '-x, -y, -z'

loop_
_atom_site_label
_atom_site_type_symbol
_atom_site_fract_x
_atom_site_fract_y
_atom_site_fract_z
_atom_site_U_iso_or_equiv
_atom_site_adp_type
_atom_site_occupancy
_atom_site_symmetry_multiplicity
_atom_site_calc_flag
_atom_site_refinement_flags
_atom_site_disorder_assembly
_atom_site_disorder_group
C1 C 0.5381(5) 0.4697(4) 0.1877(3) 0.0441(10) Uani 1 1 d . . .
C2 C 0.6112(5) 0.5583(4) 0.1532(3) 0.0449(10) Uani 1 1 d . . .
C3 C 0.6997(5) 0.6601(4) 0.1093(3) 0.0404(9) Uani 1 1 d . . .
C4 C 0.8100(5) 0.7515(4) 0.1549(3) 0.0440(10) Uani 1 1 d . . .
H4 H 0.825 0.7465 0.214 0.053 Uiso 1 1 calc R . .
C5 C 0.8964(5) 0.8485(4) 0.1135(3) 0.0435(10) Uani 1 1 d . . .
H5 H 0.971 0.9078 0.1443 0.052 Uiso 1 1 calc R . .
C6 C 0.8736(4) 0.8589(4) 0.0260(3) 0.0394(9) Uani 1 1 d . . .
C7 C 0.7653(5) 0.7694(5) -0.0189(3) 0.0487(11) Uani 1 1 d . . .
H7 H 0.7493 0.7758 -0.0779 0.058 Uiso 1 1 calc R . .
C8 C 0.6804(5) 0.6707(5) 0.0221(3) 0.0474(10) Uani 1 1 d . . .
H8 H 0.6084 0.6097 -0.0095 0.057 Uiso 1 1 calc R . .
C9 C 0.2881(5) 0.1870(4) 0.3157(3) 0.0383(8) Uani 1 1 d . . .
C10 C 0.3183(6) 0.1696(6) 0.4013(3) 0.0631(14) Uani 1 1 d . . .
H10 H 0.3987 0.225 0.4298 0.076 Uiso 1 1 calc R . .
C11 C 0.2364(7) 0.0747(6) 0.4474(4) 0.0731(17) Uani 1 1 d . . .
H11 H 0.2622 0.0669 0.5055 0.088 Uiso 1 1 calc R . .
C12 C 0.1181(7) -0.0075(5) 0.4083(4) 0.0639(14) Uani 1 1 d . . .
H12 H 0.0622 -0.0724 0.4389 0.077 Uiso 1 1 calc R . .
C13 C 0.0828(6) 0.0068(5) 0.3239(3) 0.0563(12) Uani 1 1 d . . .
H13 H 0.0015 -0.0488 0.2964 0.068 Uiso 1 1 calc R . .
C14 C 0.1651(5) 0.1019(5) 0.2782(3) 0.0468(10) Uani 1 1 d . . .
H14 H 0.1375 0.1095 0.2204 0.056 Uiso 1 1 calc R . .
C15 C 0.7405(8) 0.2024(9) 0.1748(6) 0.097(2) Uani 1 1 d . . .
H15A H 0.7909 0.2917 0.1975 0.117 Uiso 1 1 calc R . .
H15B H 0.8105 0.1306 0.184 0.117 Uiso 1 1 calc R . .
C16 C 0.7062(11) 0.2121(10) 0.0806(5) 0.122(3) Uani 1 1 d . . .
H16A H 0.6842 0.1189 0.0546 0.183 Uiso 1 1 calc R . .
H16B H 0.792 0.2579 0.056 0.183 Uiso 1 1 calc R . .
H16C H 0.6203 0.2657 0.0706 0.183 Uiso 1 1 calc R . .
C17 C 0.5104(9) -0.0179(7) 0.2150(6) 0.093(2) Uani 1 1 d . . .
H17A H 0.5961 -0.0748 0.2163 0.111 Uiso 1 1 calc R . .
H17B H 0.4511 -0.0447 0.2624 0.111 Uiso 1 1 calc R . .
C18 C 0.4178(11) -0.0547(9) 0.1355(6) 0.112(3) Uani 1 1 d . . .
H18A H 0.3209 -0.0182 0.139 0.168 Uiso 1 1 calc R . .
H18B H 0.4047 -0.1555 0.1268 0.168 Uiso 1 1 calc R . .
H18C H 0.4671 -0.0146 0.0885 0.168 Uiso 1 1 calc R . .
C19 C 0.6814(11) 0.1374(12) 0.3447(7) 0.135(4) Uani 1 1 d . . .
H19A H 0.6076 0.0982 0.3819 0.162 Uiso 1 1 calc R . .
H19B H 0.756 0.0696 0.3383 0.162 Uiso 1 1 calc R . .
C20 C 0.7515(11) 0.2586(17) 0.3833(7) 0.179(7) Uani 1 1 d . . .
H20A H 0.8212 0.3011 0.3459 0.268 Uiso 1 1 calc R . .
H20B H 0.8054 0.2371 0.4358 0.268 Uiso 1 1 calc R . .
H20C H 0.6773 0.323 0.3956 0.268 Uiso 1 1 calc R . .
C21 C 0.1125(18) 0.462(2) 0.3480(10) 0.081(5) Uani 0.709(10) 1 d PDU A 1
H21A H 0.0497 0.3814 0.3225 0.097 Uiso 0.709(10) 1 calc PR A 1
H21B H 0.1573 0.4341 0.4022 0.097 Uiso 0.709(10) 1 calc PR A 1
C21A C 0.151(6) 0.470(5) 0.369(3) 0.081(7) Uani 0.291(10) 1 d PDU A 2
H21C H 0.0807 0.3881 0.3541 0.097 Uiso 0.291(10) 1 calc PR A 2
H21D H 0.2179 0.4452 0.4166 0.097 Uiso 0.291(10) 1 calc PR A 2
C22 C 0.010(2) 0.577(2) 0.3671(10) 0.102(5) Uani 0.709(10) 1 d PD A 1
H22A H 0.0701 0.6649 0.3801 0.153 Uiso 0.709(10) 1 calc PR A 1
H22B H -0.0462 0.5531 0.4152 0.153 Uiso 0.709(10) 1 calc PR A 1
H22C H -0.0585 0.5868 0.3181 0.153 Uiso 0.709(10) 1 calc PR A 1
C22A C 0.059(5) 0.586(5) 0.403(3) 0.090(8) Uani 0.291(10) 1 d PDU A 2
H22D H 0.126 0.6665 0.4222 0.135 Uiso 0.291(10) 1 calc PR A 2
H22E H 0.0045 0.5519 0.4497 0.135 Uiso 0.291(10) 1 calc PR A 2
H22F H -0.0108 0.6112 0.3579 0.135 Uiso 0.291(10) 1 calc PR A 2
C23 C 0.381(3) 0.6543(11) 0.3237(16) 0.107(6) Uani 0.709(10) 1 d PDU A 1
H23A H 0.444 0.69 0.2799 0.128 Uiso 0.709(10) 1 calc PR A 1
H23B H 0.317 0.7274 0.3393 0.128 Uiso 0.709(10) 1 calc PR A 1
C23A C 0.338(7) 0.680(2) 0.305(4) 0.104(8) Uani 0.291(10) 1 d PDU A 2
H23C H 0.3899 0.7164 0.2574 0.125 Uiso 0.291(10) 1 calc PR A 2
H23D H 0.2553 0.7382 0.3149 0.125 Uiso 0.291(10) 1 calc PR A 2
C24 C 0.480(4) 0.626(2) 0.3994(18) 0.166(9) Uani 0.709(10) 1 d PU A 1
H24A H 0.4185 0.5903 0.4433 0.249 Uiso 0.709(10) 1 calc PR A 1
H24B H 0.5371 0.7112 0.4204 0.249 Uiso 0.709(10) 1 calc PR A 1
H24C H 0.5471 0.5566 0.3839 0.249 Uiso 0.709(10) 1 calc PR A 1
C24A C 0.446(11) 0.689(6) 0.384(4) 0.159(13) Uani 0.291(10) 1 d PDU A 2
H24D H 0.4813 0.7854 0.3981 0.238 Uiso 0.291(10) 1 calc PR A 2
H24E H 0.5304 0.6353 0.3736 0.238 Uiso 0.291(10) 1 calc PR A 2
H24F H 0.395 0.6505 0.4313 0.238 Uiso 0.291(10) 1 calc PR A 2
C25 C 0.1771(11) 0.5736(10) 0.1827(7) 0.081(3) Uani 0.709(10) 1 d PDU A 1
H25A H 0.1397 0.6637 0.1977 0.098 Uiso 0.709(10) 1 calc PR A 1
H25B H 0.2535 0.59 0.1422 0.098 Uiso 0.709(10) 1 calc PR A 1
C25A C 0.105(2) 0.508(3) 0.1962(13) 0.081(3) Uani 0.291(10) 1 d PDU A 2
H25C H 0.0605 0.4126 0.1818 0.098 Uiso 0.291(10) 1 calc PR A 2
H25D H 0.0276 0.5612 0.2194 0.098 Uiso 0.291(10) 1 calc PR A 2
C26 C 0.0507(13) 0.4774(13) 0.1418(8) 0.104(4) Uani 0.709(10) 1 d PU A 1
H26A H 0.0832 0.384 0.1352 0.155 Uiso 0.709(10) 1 calc PR A 1
H26B H 0.0206 0.5102 0.0866 0.155 Uiso 0.709(10) 1 calc PR A 1
H26C H -0.0333 0.4755 0.1771 0.155 Uiso 0.709(10) 1 calc PR A 1
C26A C 0.154(3) 0.574(3) 0.1159(14) 0.086(6) Uani 0.291(10) 1 d PDU A 2
H26D H 0.1861 0.6719 0.1283 0.129 Uiso 0.291(10) 1 calc PR A 2
H26E H 0.0713 0.5655 0.073 0.129 Uiso 0.291(10) 1 calc PR A 2
H26F H 0.2369 0.5267 0.0953 0.129 Uiso 0.291(10) 1 calc PR A 2
P1 P 0.58061(15) 0.16190(15) 0.23360(13) 0.0738(5) Uani 1 1 d . . .
P2 P 0.26296(17) 0.50090(13) 0.27950(9) 0.0567(3) Uani 1 1 d D . .
Pt1 Pt 0.414412(17) 0.328202(15) 0.249857(10) 0.03866(6) Uani 1 1 d . A .
N1 N 0.9556(4) 0.9572(4) -0.0221(2) 0.0439(8) Uani 1 1 d . . .

loop_
_atom_site_aniso_label
_atom_site_aniso_U_11
_atom_site_aniso_U_22
_atom_site_aniso_U_33
_atom_site_aniso_U_23
_atom_site_aniso_U_13
_atom_site_aniso_U_12
C1 0.041(2) 0.040(2) 0.050(2) 0.0069(18) 0.0040(18) -0.0082(17)
C2 0.038(2) 0.045(2) 0.052(3) 0.0075(19) 0.0086(18) -0.0033(17)
C3 0.0319(19) 0.037(2) 0.053(2) 0.0101(18) 0.0102(17) -0.0002(16)
C4 0.040(2) 0.045(2) 0.047(2) 0.0139(18) 0.0068(18) -0.0053(18)
C5 0.037(2) 0.042(2) 0.049(2) 0.0091(18) 0.0013(18) -0.0111(17)
C6 0.035(2) 0.036(2) 0.047(2) 0.0095(17) 0.0085(17) -0.0044(16)
C7 0.045(2) 0.055(3) 0.044(2) 0.012(2) 0.0043(19) -0.013(2)
C8 0.041(2) 0.045(2) 0.054(3) 0.005(2) 0.0042(19) -0.0142(18)
C9 0.038(2) 0.0350(19) 0.042(2) 0.0073(16) 0.0075(16) -0.0029(16)
C10 0.067(3) 0.063(3) 0.055(3) 0.016(2) 0.001(2) -0.017(3)
C11 0.091(4) 0.074(4) 0.054(3) 0.027(3) 0.007(3) -0.012(3)
C12 0.078(4) 0.048(3) 0.067(3) 0.016(2) 0.030(3) -0.011(3)
C13 0.050(3) 0.050(3) 0.068(3) 0.001(2) 0.021(2) -0.015(2)
C14 0.042(2) 0.049(2) 0.049(3) 0.0052(19) 0.0115(19) -0.0068(19)
C15 0.062(4) 0.105(5) 0.131(7) 0.011(5) 0.029(4) 0.023(4)
C16 0.140(8) 0.153(8) 0.079(5) -0.017(5) 0.004(5) 0.067(7)
C17 0.090(5) 0.061(4) 0.137(7) 0.027(4) 0.046(5) 0.026(3)
C18 0.123(7) 0.087(5) 0.123(7) -0.027(5) -0.001(6) 0.014(5)
C19 0.085(6) 0.189(11) 0.149(9) 0.102(8) 0.023(6) 0.066(7)
C20 0.082(7) 0.33(2) 0.124(9) 0.075(11) -0.023(6) -0.025(9)
C21 0.073(10) 0.064(5) 0.116(10) 0.019(7) 0.048(9) 0.017(6)
C21A 0.075(13) 0.059(8) 0.117(13) 0.015(10) 0.050(12) 0.015(10)
C22 0.116(14) 0.094(9) 0.110(11) 0.016(9) 0.049(9) 0.052(10)
C22A 0.086(15) 0.069(11) 0.125(16) 0.010(14) 0.044(14) 0.022(12)
C23 0.150(18) 0.033(5) 0.142(15) 0.001(7) 0.074(11) -0.007(8)
C23A 0.15(2) 0.024(8) 0.144(17) 0.008(10) 0.080(13) -0.005(12)
C24 0.24(2) 0.13(2) 0.114(14) -0.047(16) -0.050(12) -0.010(19)
C24A 0.23(3) 0.12(3) 0.11(2) -0.04(2) -0.040(19) -0.01(3)
C25 0.070(6) 0.074(6) 0.110(7) 0.039(5) 0.030(5) 0.026(4)
C25A 0.070(6) 0.074(6) 0.110(7) 0.039(5) 0.030(5) 0.026(4)
C26 0.085(8) 0.109(9) 0.115(9) -0.013(7) -0.018(7) 0.031(6)
C26A 0.083(13) 0.092(13) 0.082(13) 0.021(11) -0.028(11) 0.027(11)
P1 0.0389(7) 0.0524(8) 0.1318(15) 0.0054(9) 0.0170(8) 0.0038(6)
P2 0.0653(8) 0.0390(6) 0.0682(8) 0.0081(6) 0.0164(7) 0.0067(6)
Pt1 0.03301(8) 0.03515(9) 0.04706(10) 0.00984(6) 0.00523(6) -0.00784(6)
N1 0.0385(18) 0.0426(19) 0.050(2) 0.0111(16) 0.0087(15) -0.0079(14)

loop_
_atom_type_symbol
_atom_type_description
_atom_type_scat_dispersion_real
_atom_type_scat_dispersion_imag
_atom_type_scat_source
C C 0.0033 0.0016 'International Tables Vol C Tables 4.2.6.8 and 6.1.1.4'
H H 0 0 'International Tables Vol C Tables 4.2.6.8 and 6.1.1.4'
P P 0.1023 0.0942 'International Tables Vol C Tables 4.2.6.8 and 6.1.1.4'
O O 0.0106 0.006 'International Tables Vol C Tables 4.2.6.8 and 6.1.1.4'
Pt Pt -1.7033 8.3905 'International Tables Vol C Tables 4.2.6.8 and 6.1.1.4'
N N 0.0061 0.0033 'International Tables Vol C Tables 4.2.6.8 and 6.1.1.4'

loop_
_geom_angle_atom_site_label_1
_geom_angle_atom_site_label_2
_geom_angle_atom_site_label_3
_geom_angle
_geom_angle_site_symmetry_1
C2 C1 Pt1 177.3(4) .
C1 C2 C3 177.7(5) .
C4 C3 C2 120.1(4) .
C8 C3 C2 121.7(4) .
C8 C3 C4 118.2(4) .
C5 C4 C3 120.5(4) .
C4 C5 C6 120.4(4) .
C5 C6 N1 124.3(4) .
C7 C6 C5 119.2(4) .
C7 C6 N1 116.5(4) .
C8 C7 C6 120.7(4) .
C7 C8 C3 121.0(4) .
C10 C9 C14 114.6(4) .
C10 C9 Pt1 122.1(3) .
C14 C9 Pt1 123.3(3) .
C9 C10 C11 123.6(5) .
C12 C11 C10 120.0(5) .
C13 C12 C11 118.6(4) .
C12 C13 C14 121.1(5) .
C13 C14 C9 122.1(4) .
C16 C15 P1 114.8(6) .
C18 C17 P1 117.1(5) .
C20 C19 P1 114.3(7) .
C22 C21 P2 118.1(11) .
C22A C21A P2 120(3) .
C24 C23 P2 113.7(13) .
C24A C23A P2 111(3) .
C26 C25 P2 111.8(7) .
C26A C25A P2 112.9(14) .
C15 P1 C17 111.1(4) .
C15 P1 C19 99.6(4) .
C15 P1 Pt1 118.6(3) .
C17 P1 C19 95.7(5) .
C17 P1 Pt1 119.1(2) .
C19 P1 Pt1 107.8(3) .
C21 P2 C21A 15(2) .
C21 P2 C23 109.3(12) .
C21 P2 C23A 107(3) .
C21 P2 C25 106.6(7) .
C21 P2 C25A 83.4(9) .
C21 P2 Pt1 118.1(6) .
C21A P2 C23 99(2) .
C21A P2 C25 119.3(18) .
C21A P2 C25A 98(2) .
C21A P2 Pt1 114.6(15) .
C23 P2 C25 100.3(7) .
C23 P2 C25A 124.1(9) .
C23 P2 Pt1 108.2(8) .
C23A P2 C21A 100(3) .
C23A P2 C23 17.4(18) .
C23A P2 C25 84.5(16) .
C23A P2 C25A 106.9(17) .
C23A P2 Pt1 122(2) .
C25 P2 C25A 28.3(6) .
C25 P2 Pt1 112.8(3) .
C25A P2 Pt1 112.4(8) .
C1 Pt1 C9 178.69(17) .
C1 Pt1 P1 92.62(14) .
C1 Pt1 P2 87.55(14) .
C9 Pt1 P1 88.16(12) .
C9 Pt1 P2 91.56(12) .
P2 Pt1 P1 173.87(6) .
N1 N1 C6 114.1(4) 2_775

loop_
_geom_bond_atom_site_label_1
_geom_bond_atom_site_label_2
_geom_bond_distance
_geom_bond_site_symmetry_2
C1 C2 1.207(6) .
C1 Pt1 2.018(4) .
C2 C3 1.441(6) .
C3 C4 1.410(6) .
C3 C8 1.389(6) .
C4 C5 1.381(5) .
C5 C6 1.395(6) .
C6 C7 1.383(6) .
C6 N1 1.428(5) .
C7 C8 1.381(6) .
C9 C10 1.384(6) .
C9 C14 1.402(6) .
C9 Pt1 2.062(4) .
C10 C11 1.389(7) .
C11 C12 1.368(8) .
C12 C13 1.367(8) .
C13 C14 1.388(6) .
C15 C16 1.511(11) .
C15 P1 1.791(7) .
C17 C18 1.474(11) .
C17 P1 1.798(7) .
C19 C20 1.378(16) .
C19 P1 1.955(10) .
C21 C22 1.528(11) .
C21 P2 1.817(9) .
C21A C22A 1.531(17) .
C21A P2 1.821(17) .
C23 C24 1.49(2) .
C23 P2 1.832(10) .
C23A C24A 1.53(2) .
C23A P2 1.818(17) .
C25 C26 1.499(16) .
C25 P2 1.856(9) .
C25A C26A 1.522(18) .
C25A P2 1.877(17) .
P1 Pt1 2.2938(14) .
P2 Pt1 2.2851(13) .
N1 N1 1.254(7) 2_775

loop_
_geom_torsion_atom_site_label_1
_geom_torsion_atom_site_label_2
_geom_torsion_atom_site_label_3
_geom_torsion_atom_site_label_4
_geom_torsion
_geom_torsion_site_symmetry_4
C1 C2 C3 C4 -132(12) .
C1 C2 C3 C8 47(13) .
C2 C1 Pt1 C9 -8(14) .
C2 C1 Pt1 P1 -135(9) .
C2 C1 Pt1 P2 39(9) .
C2 C3 C4 C5 179.4(4) .
C2 C3 C8 C7 179.5(4) .
C3 C4 C5 C6 1.2(7) .
C4 C3 C8 C7 -0.9(7) .
C4 C5 C6 C7 -1.1(7) .
C4 C5 C6 N1 179.0(4) .
C5 C6 C7 C8 0.0(7) .
C5 C6 N1 N1 -5.2(7) 2_775
C6 C7 C8 C3 1.0(8) .
C7 C6 N1 N1 174.9(5) 2_775
C8 C3 C4 C5 -0.2(7) .
C9 C10 C11 C12 -0.3(10) .
C10 C9 C14 C13 -1.0(7) .
C10 C9 Pt1 C1 -42(7) .
C10 C9 Pt1 P1 84.1(4) .
C10 C9 Pt1 P2 -89.8(4) .
C10 C11 C12 C13 -0.3(10) .
C11 C12 C13 C14 0.3(9) .
C12 C13 C14 C9 0.4(8) .
C14 C9 C10 C11 1.0(8) .
C14 C9 Pt1 C1 137(7) .
C14 C9 Pt1 P1 -96.4(4) .
C14 C9 Pt1 P2 89.8(4) .
C15 P1 Pt1 C1 -2.5(4) .
C15 P1 Pt1 C9 178.5(4) .
C15 P1 Pt1 P2 -93.9(6) .
C16 C15 P1 C17 73.1(7) .
C16 C15 P1 C19 173.1(7) .
C16 C15 P1 Pt1 -70.5(7) .
C17 P1 Pt1 C1 -143.2(4) .
C17 P1 Pt1 C9 37.9(3) .
C17 P1 Pt1 P2 125.4(5) .
C18 C17 P1 C15 -79.1(7) .
C18 C17 P1 C19 178.4(7) .
C18 C17 P1 Pt1 64.3(7) .
C19 P1 Pt1 C1 109.4(4) .
C19 P1 Pt1 C9 -69.5(4) .
C19 P1 Pt1 P2 18.0(6) .
C20 C19 P1 C15 68.4(9) .
C20 C19 P1 C17 -179.1(9) .
C20 C19 P1 Pt1 -56.0(9) .
C21 P2 Pt1 C1 -175.1(8) .
C21 P2 Pt1 C9 3.9(8) .
C21 P2 Pt1 P1 -83.4(9) .
C21A P2 Pt1 C1 -159(2) .
C21A P2 Pt1 C9 20(2) .
C21A P2 Pt1 P1 -68(2) .
C22 C21 P2 C21A 101(9) .
C22 C21 P2 C23 56.5(15) .
C22 C21 P2 C23A 38(2) .
C22 C21 P2 C25 -51.1(14) .
C22 C21 P2 C25A -67.5(14) .
C22 C21 P2 Pt1 -179.3(10) .
C22A C21A P2 C21 -80(8) .
C22A C21A P2 C23 58(4) .
C22A C21A P2 C23A 40(5) .
C22A C21A P2 C25 -49(5) .
C22A C21A P2 C25A -69(4) .
C22A C21A P2 Pt1 172(3) .
C23 P2 Pt1 C1 -50.3(9) .
C23 P2 Pt1 C9 128.7(9) .
C23 P2 Pt1 P1 41.4(10) .
C23A P2 Pt1 C1 -38(2) .
C23A P2 Pt1 C9 141(2) .
C23A P2 Pt1 P1 53(2) .
C24 C23 P2 C21 74(2) .
C24 C23 P2 C21A 64(3) .
C24 C23 P2 C23A 160(13) .
C24 C23 P2 C25 -174(2) .
C24 C23 P2 C25A 169(2) .
C24 C23 P2 Pt1 -56(3) .
C24A C23A P2 C21 81(6) .
C24A C23A P2 C21A 67(6) .
C24A C23A P2 C23 -19(9) .
C24A C23A P2 C25 -174(6) .
C24A C23A P2 C25A 169(6) .
C24A C23A P2 Pt1 -60(7) .
C25 P2 Pt1 C1 59.7(4) .
C25 P2 Pt1 C9 -121.3(4) .
C25 P2 Pt1 P1 151.4(5) .
C25A P2 Pt1 C1 90.4(7) .
C25A P2 Pt1 C9 -90.6(7) .
C25A P2 Pt1 P1 -177.9(8) .
C26 C25 P2 C21 -55.1(11) .
C26 C25 P2 C21A -63(2) .
C26 C25 P2 C23 -169.0(12) .
C26 C25 P2 C23A -161(3) .
C26 C25 P2 C25A -18.9(18) .
C26 C25 P2 Pt1 76.1(8) .
C26A C25A P2 C21 166(2) .
C26A C25A P2 C21A 163(2) .
C26A C25A P2 C23 57(2) .
C26A C25A P2 C23A 60(3) .
C26A C25A P2 C25 20.8(14) .
C26A C25A P2 Pt1 -76.2(19) .
Pt1 C1 C2 C3 177(7) .
Pt1 C9 C10 C11 -179.4(5) .
Pt1 C9 C14 C13 179.4(4) .
N1 C6 C7 C8 179.9(4) .
